data_2226583
loop_
_publ_author_name
'Sabbaghi, Fahimeh'
'Rostami Chaijan, Mahnaz'
'Pourayoubi, Mehrdad'

_publ_section_title
;
 <i>N</i>,<i>N</i>'-Dicyclohexyl-<i>N</i>,<i>N</i>'-dimethyl-<i>N</i>''-(4-nitrobenzoyl)phosphoric
 triamide
;
_journal_coeditor_code LH5061
_journal_issue 7
_journal_name_full 'Acta Crystallographica Section E'
_journal_page_first o1754
_journal_paper_doi 10.1107/S1600536810023524
_journal_volume 66
_journal_year 2010
_chemical_formula_iupac 'C21 H33 N4 O4 P'
_chemical_formula_moiety 'C21 H33 N4 O4 P'
_chemical_formula_sum 'C21 H33 N4 O4 P'
_chemical_formula_weight 436.48
_chemical_name_systematic
;
<i>N</i>,<i>N</i>'-Dicyclohexyl-<i>N</i>,<i>N</i>'-dimethyl-<i>N</i>''-(4-\
nitrobenzoyl)phosphoric triamide
;
_space_group_IT_number 2
_symmetry_cell_setting triclinic
_symmetry_space_group_name_Hall '-P 1'
_symmetry_space_group_name_H-M 'P -1'
_atom_sites_solution_hydrogens mixed
_atom_sites_solution_primary direct
_atom_sites_solution_secondary difmap
_audit_creation_method SHELXL-97
_cell_angle_alpha 93.089(4)
_cell_angle_beta 106.792(4)
_cell_angle_gamma 95.105(3)
_cell_formula_units_Z 2
_cell_length_a 8.6118(16)
_cell_length_b 10.838(2)
_cell_length_c 12.711(2)
_cell_measurement_reflns_used 2045
_cell_measurement_temperature 120(2)
_cell_measurement_theta_max 25
_cell_measurement_theta_min 2
_cell_volume 1127.3(3)
_computing_cell_refinement 'SAINT-Plus (Bruker, 1998)'
_computing_data_collection 'SMART (Bruker, 1998)'
_computing_data_reduction 'SAINT-Plus (Bruker, 1998)'
_computing_molecular_graphics 'SHELXTL (Sheldrick, 2008)'
_computing_publication_material 'SHELXTL (Sheldrick, 2008)'
_computing_structure_refinement 'SHELXTL (Sheldrick, 2008)'
_computing_structure_solution 'SHELXTL (Sheldrick, 2008)'
_diffrn_ambient_temperature 120(2)
_diffrn_measured_fraction_theta_full 0.994
_diffrn_measured_fraction_theta_max 0.994
_diffrn_measurement_device_type 'Bruker SMART 1000 CCD area detector'
_diffrn_measurement_method '\f and \w scans'
_diffrn_radiation_monochromator graphite
_diffrn_radiation_source 'fine-focus sealed tube'
_diffrn_radiation_type MoK\a
_diffrn_radiation_wavelength 0.71073
_diffrn_reflns_av_R_equivalents 0.0265
_diffrn_reflns_av_sigmaI/netI 0.0396
_diffrn_reflns_limit_h_max 11
_diffrn_reflns_limit_h_min -11
_diffrn_reflns_limit_k_max 14
_diffrn_reflns_limit_k_min -14
_diffrn_reflns_limit_l_max 17
_diffrn_reflns_limit_l_min -17
_diffrn_reflns_number 12417
_diffrn_reflns_theta_full 29.00
_diffrn_reflns_theta_max 29.00
_diffrn_reflns_theta_min 1.68
_exptl_absorpt_coefficient_mu 0.156
_exptl_absorpt_correction_T_max 0.9694
_exptl_absorpt_correction_T_min 0.959
_exptl_absorpt_correction_type multi-scan
_exptl_absorpt_process_details '(SADABS; Sheldrick, 1998)'
_exptl_crystal_colour colorless
_exptl_crystal_density_diffrn 1.286
_exptl_crystal_density_method 'not measured'
_exptl_crystal_description prism
_exptl_crystal_F_000 468
_exptl_crystal_size_max 0.40
_exptl_crystal_size_mid 0.20
_exptl_crystal_size_min 0.20
_refine_diff_density_max 0.385
_refine_diff_density_min -0.428
_refine_ls_extinction_method none
_refine_ls_goodness_of_fit_ref 1.003
_refine_ls_hydrogen_treatment constr
_refine_ls_matrix_type full
_refine_ls_number_parameters 273
_refine_ls_number_reflns 5955
_refine_ls_number_restraints 0
_refine_ls_restrained_S_all 1.003
_refine_ls_R_factor_all 0.0663
_refine_ls_R_factor_gt 0.0498
_refine_ls_shift/su_max 0.001
_refine_ls_shift/su_mean 0.000
_refine_ls_structure_factor_coef Fsqd
_refine_ls_weighting_details 'calc w=1/[\s^2^(Fo^2^)+(0.0010P)^2^+1.3000P] where P=(Fo^2^+2Fc^2^)/3'
_refine_ls_weighting_scheme calc
_refine_ls_wR_factor_gt 0.0950
_refine_ls_wR_factor_ref 0.1033
_reflns_number_gt 4603
_reflns_number_total 5955
_reflns_threshold_expression I>2\s(I)
_cod_data_source_file lh5061.cif
_cod_data_source_block I
_cod_original_cell_volume 1127.4(4)
_cod_database_code 2226583
_cod_database_fobs_code 2226583

loop_
_symmetry_equiv_pos_as_xyz
'x, y, z'
'-x, -y, -z'

loop_
_atom_site_type_symbol
_atom_site_label
_atom_site_fract_x
_atom_site_fract_y
_atom_site_fract_z
_atom_site_U_iso_or_equiv
_atom_site_adp_type
_atom_site_calc_flag
_atom_site_refinement_flags
_atom_site_occupancy
_atom_site_disorder_assembly
_atom_site_disorder_group
P P1 0.45851(5) 0.82031(4) 0.58020(3) 0.02026(10) Uani d . 1 . .
O O1 0.48700(15) 0.85007(11) 0.47427(9) 0.0235(3) Uani d . 1 . .
O O2 0.37428(15) 0.88786(11) 0.78908(10) 0.0269(3) Uani d . 1 . .
O O3 0.60736(19) 1.44437(13) 1.10559(11) 0.0390(3) Uani d . 1 . .
O O4 0.7761(2) 1.49349(14) 1.01319(12) 0.0453(4) Uani d . 1 . .
N N1 0.47053(17) 0.95776(12) 0.65239(11) 0.0199(3) Uani d . 1 . .
H H1N 0.4965 1.0218 0.6211 0.024 Uiso d R 1 . .
N N2 0.6661(2) 1.42572(14) 1.02941(12) 0.0305(3) Uani d . 1 . .
N N3 0.28286(18) 0.73684(13) 0.55664(11) 0.0240(3) Uani d . 1 . .
N N4 0.59191(18) 0.74205(13) 0.66231(12) 0.0247(3) Uani d . 1 . .
C C1 0.43680(19) 0.97284(15) 0.75065(13) 0.0200(3) Uani d . 1 . .
C C2 0.48973(19) 1.09818(15) 0.81576(13) 0.0197(3) Uani d . 1 . .
C C3 0.5913(2) 1.19046(16) 0.78890(14) 0.0246(3) Uani d . 1 . .
H H3A 0.6219 1.1794 0.7232 0.030 Uiso calc R 1 . .
C C4 0.6481(2) 1.29926(16) 0.85839(14) 0.0263(4) Uani d . 1 . .
H H4A 0.7182 1.3626 0.8413 0.032 Uiso calc R 1 . .
C C5 0.5999(2) 1.31276(15) 0.95283(13) 0.0232(3) Uani d . 1 . .
C C6 0.4977(2) 1.22431(16) 0.98073(14) 0.0244(3) Uani d . 1 . .
H H6A 0.4653 1.2369 1.0455 0.029 Uiso calc R 1 . .
C C7 0.4429(2) 1.11573(16) 0.91131(13) 0.0229(3) Uani d . 1 . .
H H7A 0.3729 1.0528 0.9292 0.027 Uiso calc R 1 . .
C C8 0.2412(2) 0.65393(18) 0.63379(15) 0.0335(4) Uani d . 1 . .
H H8A 0.1906 0.5735 0.5943 0.050 Uiso calc R 1 . .
H H8B 0.1646 0.6909 0.6668 0.050 Uiso calc R 1 . .
H H8C 0.3405 0.6418 0.6920 0.050 Uiso calc R 1 . .
C C9 0.1508(2) 0.75515(15) 0.45520(13) 0.0217(3) Uani d . 1 . .
H H9A 0.1909 0.8281 0.4217 0.026 Uiso calc R 1 . .
C C10 -0.0048(2) 0.78658(18) 0.47985(15) 0.0306(4) Uani d . 1 . .
H H10A 0.0200 0.8621 0.5318 0.037 Uiso calc R 1 . .
H H10B -0.0464 0.7174 0.5156 0.037 Uiso calc R 1 . .
C C11 -0.1361(2) 0.80878(19) 0.37426(16) 0.0342(4) Uani d . 1 . .
H H11A -0.2379 0.8235 0.3920 0.041 Uiso calc R 1 . .
H H11B -0.0995 0.8839 0.3430 0.041 Uiso calc R 1 . .
C C12 -0.1699(2) 0.69742(19) 0.28905(17) 0.0382(5) Uani d . 1 . .
H H12A -0.2174 0.6243 0.3172 0.046 Uiso calc R 1 . .
H H12B -0.2504 0.7160 0.2202 0.046 Uiso calc R 1 . .
C C13 -0.0139(3) 0.6671(2) 0.26434(16) 0.0393(5) Uani d . 1 . .
H H13A 0.0280 0.7371 0.2296 0.047 Uiso calc R 1 . .
H H13B -0.0382 0.5923 0.2116 0.047 Uiso calc R 1 . .
C C14 0.1171(2) 0.64358(17) 0.37005(15) 0.0297(4) Uani d . 1 . .
H H14A 0.0798 0.5685 0.4010 0.036 Uiso calc R 1 . .
H H14B 0.2189 0.6285 0.3525 0.036 Uiso calc R 1 . .
C C15 0.6164(3) 0.62277(18) 0.61104(17) 0.0404(5) Uani d . 1 . .
H H15A 0.6089 0.5568 0.6597 0.061 Uiso calc R 1 . .
H H15B 0.7243 0.6294 0.5993 0.061 Uiso calc R 1 . .
H H15C 0.5321 0.6029 0.5400 0.061 Uiso calc R 1 . .
C C16 0.7269(2) 0.79996(16) 0.75819(13) 0.0226(3) Uani d . 1 . .
H H16A 0.6797 0.8608 0.7989 0.027 Uiso calc R 1 . .
C C17 0.7955(2) 0.70390(17) 0.83827(14) 0.0279(4) Uani d . 1 . .
H H17A 0.8455 0.6425 0.8016 0.034 Uiso calc R 1 . .
H H17B 0.7059 0.6590 0.8601 0.034 Uiso calc R 1 . .
C C18 0.9245(2) 0.76902(19) 0.94149(15) 0.0329(4) Uani d . 1 . .
H H18A 0.8718 0.8248 0.9816 0.040 Uiso calc R 1 . .
H H18B 0.9714 0.7059 0.9913 0.040 Uiso calc R 1 . .
C C19 1.0606(2) 0.8443(2) 0.91066(16) 0.0363(5) Uani d . 1 . .
H H19A 1.1212 0.7874 0.8780 0.044 Uiso calc R 1 . .
H H19B 1.1380 0.8891 0.9780 0.044 Uiso calc R 1 . .
C C20 0.9923(2) 0.9376(2) 0.82845(17) 0.0361(5) Uani d . 1 . .
H H20A 1.0822 0.9815 0.8063 0.043 Uiso calc R 1 . .
H H20B 0.9424 1.0003 0.8640 0.043 Uiso calc R 1 . .
C C21 0.8637(2) 0.87251(19) 0.72583(15) 0.0306(4) Uani d . 1 . .
H H21A 0.8179 0.9352 0.6752 0.037 Uiso calc R 1 . .
H H21B 0.9156 0.8150 0.6866 0.037 Uiso calc R 1 . .

loop_
_atom_site_aniso_label
_atom_site_aniso_U_11
_atom_site_aniso_U_22
_atom_site_aniso_U_33
_atom_site_aniso_U_12
_atom_site_aniso_U_13
_atom_site_aniso_U_23
P1 0.0236(2) 0.0180(2) 0.01684(19) 0.00119(16) 0.00277(16) 0.00079(15)
O1 0.0288(6) 0.0206(6) 0.0198(6) 0.0005(5) 0.0062(5) -0.0009(4)
O2 0.0322(7) 0.0247(6) 0.0249(6) 0.0000(5) 0.0108(5) 0.0037(5)
O3 0.0589(10) 0.0343(8) 0.0216(6) 0.0068(7) 0.0091(6) -0.0052(5)
O4 0.0593(10) 0.0356(8) 0.0337(8) -0.0152(7) 0.0101(7) -0.0085(6)
N1 0.0244(7) 0.0173(6) 0.0174(6) 0.0013(5) 0.0058(5) 0.0014(5)
N2 0.0421(9) 0.0260(8) 0.0192(7) 0.0045(7) 0.0025(7) -0.0004(6)
N3 0.0262(7) 0.0240(7) 0.0177(7) -0.0025(6) 0.0004(6) 0.0062(5)
N4 0.0282(8) 0.0191(7) 0.0223(7) 0.0061(6) -0.0002(6) -0.0017(5)
C1 0.0182(7) 0.0223(8) 0.0181(7) 0.0043(6) 0.0023(6) 0.0028(6)
C2 0.0193(8) 0.0213(8) 0.0172(7) 0.0047(6) 0.0028(6) 0.0011(6)
C3 0.0277(9) 0.0273(9) 0.0186(8) -0.0001(7) 0.0075(7) 0.0002(6)
C4 0.0310(9) 0.0256(9) 0.0203(8) -0.0020(7) 0.0058(7) 0.0010(7)
C5 0.0274(9) 0.0218(8) 0.0164(7) 0.0046(7) 0.0001(6) -0.0009(6)
C6 0.0280(9) 0.0282(9) 0.0176(8) 0.0082(7) 0.0063(7) 0.0025(6)
C7 0.0243(8) 0.0246(8) 0.0199(8) 0.0042(7) 0.0061(6) 0.0033(6)
C8 0.0365(10) 0.0313(10) 0.0265(9) -0.0097(8) 0.0021(8) 0.0110(7)
C9 0.0236(8) 0.0219(8) 0.0166(7) 0.0012(6) 0.0014(6) 0.0028(6)
C10 0.0325(10) 0.0333(10) 0.0259(9) 0.0075(8) 0.0077(8) 0.0015(7)
C11 0.0286(10) 0.0361(10) 0.0372(11) 0.0117(8) 0.0058(8) 0.0063(8)
C12 0.0287(10) 0.0354(11) 0.0394(11) 0.0051(8) -0.0076(8) 0.0013(9)
C13 0.0389(11) 0.0436(12) 0.0246(9) 0.0118(9) -0.0075(8) -0.0085(8)
C14 0.0275(9) 0.0305(9) 0.0250(9) 0.0079(7) -0.0021(7) -0.0045(7)
C15 0.0504(13) 0.0275(10) 0.0350(11) 0.0144(9) -0.0020(9) -0.0058(8)
C16 0.0219(8) 0.0252(8) 0.0189(8) 0.0050(6) 0.0024(6) 0.0005(6)
C17 0.0269(9) 0.0315(9) 0.0246(9) 0.0057(7) 0.0048(7) 0.0068(7)
C18 0.0291(10) 0.0429(11) 0.0238(9) 0.0041(8) 0.0019(7) 0.0091(8)
C19 0.0229(9) 0.0521(13) 0.0301(10) 0.0038(8) 0.0011(8) 0.0071(9)
C20 0.0248(9) 0.0440(12) 0.0354(10) -0.0041(8) 0.0039(8) 0.0093(9)
C21 0.0274(9) 0.0392(10) 0.0259(9) 0.0048(8) 0.0074(7) 0.0100(8)

loop_
_atom_type_symbol
_atom_type_description
_atom_type_scat_dispersion_real
_atom_type_scat_dispersion_imag
_atom_type_scat_source
C C 0.0033 0.0016 'International Tables Vol C Tables 4.2.6.8 and 6.1.1.4'
H H 0.0000 0.0000 'International Tables Vol C Tables 4.2.6.8 and 6.1.1.4'
N N 0.0061 0.0033 'International Tables Vol C Tables 4.2.6.8 and 6.1.1.4'
O O 0.0106 0.0060 'International Tables Vol C Tables 4.2.6.8 and 6.1.1.4'
P P 0.1023 0.0942 'International Tables Vol C Tables 4.2.6.8 and 6.1.1.4'

loop_
_geom_angle_atom_site_label_1
_geom_angle_atom_site_label_2
_geom_angle_atom_site_label_3
_geom_angle_site_symmetry_1
_geom_angle_site_symmetry_3
_geom_angle
_geom_angle_publ_flag
O1 P1 N3 . . 109.91(7) ?
O1 P1 N4 . . 117.28(8) ?
N3 P1 N4 . . 105.39(8) ?
O1 P1 N1 . . 106.20(7) ?
N3 P1 N1 . . 113.38(8) ?
N4 P1 N1 . . 104.81(7) ?
C1 N1 P1 . . 125.20(12) ?
C1 N1 H1N . . 120.1 ?
P1 N1 H1N . . 114.6 ?
O4 N2 O3 . . 124.33(16) ?
O4 N2 C5 . . 117.72(15) ?
O3 N2 C5 . . 117.95(16) ?
C8 N3 C9 . . 117.46(14) ?
C8 N3 P1 . . 124.25(12) ?
C9 N3 P1 . . 118.02(11) ?
C15 N4 C16 . . 116.81(14) ?
C15 N4 P1 . . 114.39(12) ?
C16 N4 P1 . . 124.01(11) ?
O2 C1 N1 . . 122.38(15) ?
O2 C1 C2 . . 119.89(15) ?
N1 C1 C2 . . 117.61(14) ?
C3 C2 C7 . . 119.80(15) ?
C3 C2 C1 . . 122.95(15) ?
C7 C2 C1 . . 117.06(15) ?
C2 C3 C4 . . 119.99(16) ?
C2 C3 H3A . . 120.0 ?
C4 C3 H3A . . 120.0 ?
C5 C4 C3 . . 118.47(16) ?
C5 C4 H4A . . 120.8 ?
C3 C4 H4A . . 120.8 ?
C6 C5 C4 . . 122.96(16) ?
C6 C5 N2 . . 118.42(15) ?
C4 C5 N2 . . 118.59(16) ?
C5 C6 C7 . . 118.05(16) ?
C5 C6 H6A . . 121.0 ?
C7 C6 H6A . . 121.0 ?
C6 C7 C2 . . 120.72(16) ?
C6 C7 H7A . . 119.6 ?
C2 C7 H7A . . 119.6 ?
N3 C8 H8A . . 109.5 ?
N3 C8 H8B . . 109.5 ?
H8A C8 H8B . . 109.5 ?
N3 C8 H8C . . 109.5 ?
H8A C8 H8C . . 109.5 ?
H8B C8 H8C . . 109.5 ?
N3 C9 C10 . . 112.56(14) ?
N3 C9 C14 . . 111.46(14) ?
C10 C9 C14 . . 111.44(15) ?
N3 C9 H9A . . 107.0 ?
C10 C9 H9A . . 107.0 ?
C14 C9 H9A . . 107.0 ?
C9 C10 C11 . . 111.17(15) ?
C9 C10 H10A . . 109.4 ?
C11 C10 H10A . . 109.4 ?
C9 C10 H10B . . 109.4 ?
C11 C10 H10B . . 109.4 ?
H10A C10 H10B . . 108.0 ?
C12 C11 C10 . . 111.01(16) ?
C12 C11 H11A . . 109.4 ?
C10 C11 H11A . . 109.4 ?
C12 C11 H11B . . 109.4 ?
C10 C11 H11B . . 109.4 ?
H11A C11 H11B . . 108.0 ?
C13 C12 C11 . . 111.06(16) ?
C13 C12 H12A . . 109.4 ?
C11 C12 H12A . . 109.4 ?
C13 C12 H12B . . 109.4 ?
C11 C12 H12B . . 109.4 ?
H12A C12 H12B . . 108.0 ?
C12 C13 C14 . . 111.07(17) ?
C12 C13 H13A . . 109.4 ?
C14 C13 H13A . . 109.4 ?
C12 C13 H13B . . 109.4 ?
C14 C13 H13B . . 109.4 ?
H13A C13 H13B . . 108.0 ?
C9 C14 C13 . . 110.50(15) ?
C9 C14 H14A . . 109.5 ?
C13 C14 H14A . . 109.5 ?
C9 C14 H14B . . 109.5 ?
C13 C14 H14B . . 109.5 ?
H14A C14 H14B . . 108.1 ?
N4 C15 H15A . . 109.5 ?
N4 C15 H15B . . 109.5 ?
H15A C15 H15B . . 109.5 ?
N4 C15 H15C . . 109.5 ?
H15A C15 H15C . . 109.5 ?
H15B C15 H15C . . 109.5 ?
N4 C16 C21 . . 113.46(14) ?
N4 C16 C17 . . 111.50(14) ?
C21 C16 C17 . . 110.48(14) ?
N4 C16 H16A . . 107.0 ?
C21 C16 H16A . . 107.0 ?
C17 C16 H16A . . 107.0 ?
C16 C17 C18 . . 110.00(15) ?
C16 C17 H17A . . 109.7 ?
C18 C17 H17A . . 109.7 ?
C16 C17 H17B . . 109.7 ?
C18 C17 H17B . . 109.7 ?
H17A C17 H17B . . 108.2 ?
C19 C18 C17 . . 111.18(16) ?
C19 C18 H18A . . 109.4 ?
C17 C18 H18A . . 109.4 ?
C19 C18 H18B . . 109.4 ?
C17 C18 H18B . . 109.4 ?
H18A C18 H18B . . 108.0 ?
C18 C19 C20 . . 111.10(16) ?
C18 C19 H19A . . 109.4 ?
C20 C19 H19A . . 109.4 ?
C18 C19 H19B . . 109.4 ?
C20 C19 H19B . . 109.4 ?
H19A C19 H19B . . 108.0 ?
C19 C20 C21 . . 111.01(17) ?
C19 C20 H20A . . 109.4 ?
C21 C20 H20A . . 109.4 ?
C19 C20 H20B . . 109.4 ?
C21 C20 H20B . . 109.4 ?
H20A C20 H20B . . 108.0 ?
C16 C21 C20 . . 110.50(15) ?
C16 C21 H21A . . 109.5 ?
C20 C21 H21A . . 109.5 ?
C16 C21 H21B . . 109.5 ?
C20 C21 H21B . . 109.5 ?
H21A C21 H21B . . 108.1 ?

loop_
_geom_bond_atom_site_label_1
_geom_bond_atom_site_label_2
_geom_bond_site_symmetry_2
_geom_bond_distance
_geom_bond_publ_flag
P1 O1 . 1.4834(13) ?
P1 N3 . 1.6315(15) ?
P1 N4 . 1.6446(15) ?
P1 N1 . 1.6859(14) ?
O2 C1 . 1.220(2) ?
O3 N2 . 1.231(2) ?
O4 N2 . 1.219(2) ?
N1 C1 . 1.366(2) ?
N1 H1N . 0.8628 ?
N2 C5 . 1.483(2) ?
N3 C8 . 1.462(2) ?
N3 C9 . 1.489(2) ?
N4 C15 . 1.476(2) ?
N4 C16 . 1.483(2) ?
C1 C2 . 1.513(2) ?
C2 C3 . 1.391(2) ?
C2 C7 . 1.395(2) ?
C3 C4 . 1.395(2) ?
C3 H3A . 0.9500 ?
C4 C5 . 1.383(2) ?
C4 H4A . 0.9500 ?
C5 C6 . 1.374(2) ?
C6 C7 . 1.391(2) ?
C6 H6A . 0.9500 ?
C7 H7A . 0.9500 ?
C8 H8A . 0.9800 ?
C8 H8B . 0.9800 ?
C8 H8C . 0.9800 ?
C9 C10 . 1.523(2) ?
C9 C14 . 1.527(2) ?
C9 H9A . 1.0000 ?
C10 C11 . 1.531(3) ?
C10 H10A . 0.9900 ?
C10 H10B . 0.9900 ?
C11 C12 . 1.526(3) ?
C11 H11A . 0.9900 ?
C11 H11B . 0.9900 ?
C12 C13 . 1.524(3) ?
C12 H12A . 0.9900 ?
C12 H12B . 0.9900 ?
C13 C14 . 1.534(2) ?
C13 H13A . 0.9900 ?
C13 H13B . 0.9900 ?
C14 H14A . 0.9900 ?
C14 H14B . 0.9900 ?
C15 H15A . 0.9800 ?
C15 H15B . 0.9800 ?
C15 H15C . 0.9800 ?
C16 C21 . 1.525(2) ?
C16 C17 . 1.531(2) ?
C16 H16A . 1.0000 ?
C17 C18 . 1.540(3) ?
C17 H17A . 0.9900 ?
C17 H17B . 0.9900 ?
C18 C19 . 1.524(3) ?
C18 H18A . 0.9900 ?
C18 H18B . 0.9900 ?
C19 C20 . 1.525(3) ?
C19 H19A . 0.9900 ?
C19 H19B . 0.9900 ?
C20 C21 . 1.534(3) ?
C20 H20A . 0.9900 ?
C20 H20B . 0.9900 ?
C21 H21A . 0.9900 ?
C21 H21B . 0.9900 ?

loop_
_geom_hbond_atom_site_label_D
_geom_hbond_atom_site_label_H
_geom_hbond_atom_site_label_A
_geom_hbond_site_symmetry_A
_geom_hbond_distance_DH
_geom_hbond_distance_HA
_geom_hbond_distance_DA
_geom_hbond_angle_DHA
_geom_hbond_publ_flag
N1 H1N O1 2_676 0.86 1.91 2.7622(18) 167 y

loop_
_geom_torsion_atom_site_label_1
_geom_torsion_atom_site_label_2
_geom_torsion_atom_site_label_3
_geom_torsion_atom_site_label_4
_geom_torsion_site_symmetry_1
_geom_torsion_site_symmetry_2
_geom_torsion_site_symmetry_3
_geom_torsion_site_symmetry_4
_geom_torsion
_geom_torsion_publ_flag
O1 P1 N1 C1 . . . . 173.62(13) ?
N3 P1 N1 C1 . . . . 52.83(15) ?
N4 P1 N1 C1 . . . . -61.59(15) ?
O1 P1 N3 C8 . . . . 156.29(15) ?
N4 P1 N3 C8 . . . . 29.03(17) ?
N1 P1 N3 C8 . . . . -85.04(17) ?
O1 P1 N3 C9 . . . . -29.95(15) ?
N4 P1 N3 C9 . . . . -157.20(12) ?
N1 P1 N3 C9 . . . . 88.73(13) ?
O1 P1 N4 C15 . . . . -55.86(16) ?
N3 P1 N4 C15 . . . . 66.78(16) ?
N1 P1 N4 C15 . . . . -173.32(14) ?
O1 P1 N4 C16 . . . . 98.72(15) ?
N3 P1 N4 C16 . . . . -138.64(14) ?
N1 P1 N4 C16 . . . . -18.74(16) ?
P1 N1 C1 O2 . . . . -9.5(2) ?
P1 N1 C1 C2 . . . . 166.63(11) ?
O2 C1 C2 C3 . . . . 166.11(16) ?
N1 C1 C2 C3 . . . . -10.1(2) ?
O2 C1 C2 C7 . . . . -8.9(2) ?
N1 C1 C2 C7 . . . . 174.87(14) ?
C7 C2 C3 C4 . . . . 1.1(3) ?
C1 C2 C3 C4 . . . . -173.82(16) ?
C2 C3 C4 C5 . . . . -0.5(3) ?
C3 C4 C5 C6 . . . . -0.6(3) ?
C3 C4 C5 N2 . . . . 177.27(16) ?
O4 N2 C5 C6 . . . . 168.44(17) ?
O3 N2 C5 C6 . . . . -11.0(2) ?
O4 N2 C5 C4 . . . . -9.5(2) ?
O3 N2 C5 C4 . . . . 171.09(16) ?
C4 C5 C6 C7 . . . . 1.1(3) ?
N2 C5 C6 C7 . . . . -176.72(15) ?
C5 C6 C7 C2 . . . . -0.6(2) ?
C3 C2 C7 C6 . . . . -0.5(2) ?
C1 C2 C7 C6 . . . . 174.68(15) ?
C8 N3 C9 C10 . . . . 49.4(2) ?
P1 N3 C9 C10 . . . . -124.79(14) ?
C8 N3 C9 C14 . . . . -76.7(2) ?
P1 N3 C9 C14 . . . . 109.15(15) ?
N3 C9 C10 C11 . . . . 178.22(15) ?
C14 C9 C10 C11 . . . . -55.7(2) ?
C9 C10 C11 C12 . . . . 55.4(2) ?
C10 C11 C12 C13 . . . . -55.9(2) ?
C11 C12 C13 C14 . . . . 56.5(2) ?
N3 C9 C14 C13 . . . . -177.44(16) ?
C10 C9 C14 C13 . . . . 55.9(2) ?
C12 C13 C14 C9 . . . . -56.2(2) ?
C15 N4 C16 C21 . . . . 81.6(2) ?
P1 N4 C16 C21 . . . . -72.46(19) ?
C15 N4 C16 C17 . . . . -43.9(2) ?
P1 N4 C16 C17 . . . . 162.03(13) ?
N4 C16 C17 C18 . . . . -174.96(15) ?
C21 C16 C17 C18 . . . . 57.9(2) ?
C16 C17 C18 C19 . . . . -56.7(2) ?
C17 C18 C19 C20 . . . . 55.6(2) ?
C18 C19 C20 C21 . . . . -55.6(2) ?
N4 C16 C21 C20 . . . . 175.75(15) ?
C17 C16 C21 C20 . . . . -58.2(2) ?
C19 C20 C21 C16 . . . . 56.9(2) ?

loop_
_cod_related_entry_id
_cod_related_entry_database
_cod_related_entry_code
1 ChemSpider 24745359
